data_2210109
loop_
_publ_author_name
'Ko\,sar, Ba\,sak'
'G\"okt\"urk, Ersen'
'Demircan, Ayd\?in'
'B\"uy\"ukg\"ung\"or, Orhan'

_publ_section_title
;
 5-Bromo-10-oxa-3-thiatricyclo[5.2.1.0^1,5^]dec-8-ene 3,3-dioxide
;
_journal_coeditor_code BT2156
_journal_issue 9
_journal_name_full 'Acta Crystallographica Section E'
_journal_page_first o3868
_journal_page_last o3869
_journal_paper_doi 10.1107/S160053680603090X
_journal_volume 62
_journal_year 2006
_chemical_formula_iupac 'C8 H9 Br O3 S'
_chemical_formula_moiety 'C8 H9 Br O3 S'
_chemical_formula_sum 'C8 H9 Br O3 S'
_chemical_formula_weight 265.12
_chemical_name_systematic
;
5-Bromo-10-oxa-3-thiatricyclo[5.2.1.0^1,5^]dec-8-ene 3,3-dioxide
;
_space_group_IT_number 61
_symmetry_cell_setting orthorhombic
_symmetry_space_group_name_Hall '-P 2ac 2ab'
_symmetry_space_group_name_H-M 'P b c a'
_atom_sites_solution_hydrogens geom
_atom_sites_solution_primary direct
_atom_sites_solution_secondary difmap
_cell_angle_alpha 90.00
_cell_angle_beta 90.00
_cell_angle_gamma 90.00
_cell_formula_units_Z 8
_cell_length_a 10.1723(6)
_cell_length_b 10.3446(9)
_cell_length_c 17.6278(10)
_cell_measurement_reflns_used 1326
_cell_measurement_temperature 293(2)
_cell_measurement_theta_max 27.20
_cell_measurement_theta_min 1.97
_cell_volume 1854.9(2)
_computing_cell_refinement X-AREA
_computing_data_collection 'X-AREA (Stoe & Cie, 2002)'
_computing_data_reduction 'X-RED (Stoe & Cie, 2002)'
_computing_molecular_graphics 'ORTEP-3 for Windows (Farrugia, 1997)'
_computing_publication_material 'WinGX (Farrugia, 1999)'
_computing_structure_refinement 'SHELXL97 (Sheldrick, 1997)'
_computing_structure_solution 'SHELXS97 (Sheldrick, 1997)'
_diffrn_ambient_temperature 293(2)
_diffrn_detector_area_resol_mean 6.67
_diffrn_measured_fraction_theta_full 1.000
_diffrn_measured_fraction_theta_max 1.000
_diffrn_measurement_device_type 'Stoe IPDS-2'
_diffrn_measurement_method \w
_diffrn_radiation_monochromator graphite
_diffrn_radiation_source 'fine-focus sealed tube'
_diffrn_radiation_type MoK\a
_diffrn_radiation_wavelength 0.71073
_diffrn_reflns_av_R_equivalents 0.1022
_diffrn_reflns_av_sigmaI/netI 0.0544
_diffrn_reflns_limit_h_max 12
_diffrn_reflns_limit_h_min -12
_diffrn_reflns_limit_k_max 12
_diffrn_reflns_limit_k_min -12
_diffrn_reflns_limit_l_max 21
_diffrn_reflns_limit_l_min -21
_diffrn_reflns_number 12215
_diffrn_reflns_theta_full 25.98
_diffrn_reflns_theta_max 25.98
_diffrn_reflns_theta_min 2.31
_diffrn_standards_decay_% <2
_diffrn_standards_number 0
_exptl_absorpt_coefficient_mu 4.626
_exptl_absorpt_correction_T_max 0.870
_exptl_absorpt_correction_T_min 0.232
_exptl_absorpt_correction_type integration
_exptl_absorpt_process_details '(X-RED32; Stoe & Cie, 2002)'
_exptl_crystal_colour colorless
_exptl_crystal_density_diffrn 1.899
_exptl_crystal_density_method 'not measured'
_exptl_crystal_description plate
_exptl_crystal_F_000 1056
_exptl_crystal_size_max 0.50
_exptl_crystal_size_mid 0.27
_exptl_crystal_size_min 0.03
_refine_diff_density_max 0.296
_refine_diff_density_min -0.337
_refine_ls_extinction_method none
_refine_ls_goodness_of_fit_ref 0.952
_refine_ls_hydrogen_treatment mixed
_refine_ls_matrix_type full
_refine_ls_number_parameters 130
_refine_ls_number_reflns 1823
_refine_ls_number_restraints 0
_refine_ls_restrained_S_all 0.952
_refine_ls_R_factor_all 0.0581
_refine_ls_R_factor_gt 0.0354
_refine_ls_shift/su_max 0.001
_refine_ls_shift/su_mean 0.000
_refine_ls_structure_factor_coef Fsqd
_refine_ls_weighting_details 'calc w=1/[\s^2^(Fo^2^)+(0.0240P)^2^+1.8112P] where P=(Fo^2^+2Fc^2^)/3'
_refine_ls_weighting_scheme calc
_refine_ls_wR_factor_gt 0.0620
_refine_ls_wR_factor_ref 0.0691
_reflns_number_gt 1370
_reflns_number_total 1823
_reflns_threshold_expression I>2\s(I)
_cod_data_source_file bt2156.cif
_cod_data_source_block 2
_cod_database_code 2210109
_cod_database_fobs_code 2210109

loop_
_symmetry_equiv_pos_as_xyz
'x, y, z'
'-x+1/2, -y, z+1/2'
'x+1/2, -y+1/2, -z'
'-x, y+1/2, -z+1/2'
'-x, -y, -z'
'x-1/2, y, -z-1/2'
'-x-1/2, y-1/2, z'
'x, -y-1/2, z-1/2'

loop_
_atom_site_type_symbol
_atom_site_label
_atom_site_fract_x
_atom_site_fract_y
_atom_site_fract_z
_atom_site_U_iso_or_equiv
_atom_site_adp_type
_atom_site_calc_flag
_atom_site_refinement_flags
_atom_site_occupancy
C C1 0.3675(3) 0.3491(3) 0.1318(2) 0.0289(8) Uani d . 1
C C2 0.2726(4) 0.3455(4) 0.0635(2) 0.0405(10) Uani d . 1
H H2A 0.3071 0.3934 0.0206 0.049 Uiso calc R 1
H H2B 0.1864 0.3787 0.0767 0.049 Uiso calc R 1
C C3 0.2693(5) 0.1977(5) 0.0478(3) 0.0471(11) Uani d . 1
C C4 0.3972(5) 0.1597(5) 0.0135(3) 0.0549(12) Uani d . 1
C C5 0.4847(5) 0.1633(4) 0.0686(2) 0.0457(10) Uani d . 1
C C6 0.4096(3) 0.2027(4) 0.1384(2) 0.0299(8) Uani d . 1
C C7 0.4602(3) 0.1737(4) 0.2160(2) 0.0332(8) Uani d . 1
H H7A 0.5546 0.1861 0.2181 0.040 Uiso calc R 1
H H7B 0.4404 0.0851 0.2299 0.040 Uiso calc R 1
C C8 0.3031(3) 0.3825(4) 0.2069(2) 0.0320(8) Uani d . 1
H H8A 0.2095 0.3653 0.2047 0.038 Uiso calc R 1
H H8B 0.3159 0.4733 0.2184 0.038 Uiso calc R 1
O O1 0.2818(2) 0.1473(3) 0.12498(16) 0.0391(6) Uani d . 1
O O2 0.2803(2) 0.2182(3) 0.32180(17) 0.0499(8) Uani d . 1
O O3 0.4752(2) 0.3582(3) 0.31915(16) 0.0462(7) Uani d . 1
S S1 0.37909(8) 0.28371(10) 0.27840(5) 0.0321(2) Uani d . 1
Br Br1 0.52124(3) 0.46010(4) 0.11588(2) 0.04199(13) Uani d . 1
H H3 0.189(4) 0.169(5) 0.029(3) 0.054(13) Uiso d . 1
H H5 0.579(5) 0.146(6) 0.064(3) 0.090(18) Uiso d . 1
H H4 0.411(5) 0.146(6) -0.037(3) 0.084(18) Uiso d . 1

loop_
_atom_site_aniso_label
_atom_site_aniso_U_11
_atom_site_aniso_U_22
_atom_site_aniso_U_33
_atom_site_aniso_U_12
_atom_site_aniso_U_13
_atom_site_aniso_U_23
C1 0.0339(16) 0.0251(18) 0.028(2) -0.0026(13) -0.0025(13) 0.0019(16)
C2 0.054(2) 0.034(2) 0.034(2) -0.0027(17) -0.0133(17) 0.006(2)
C3 0.067(3) 0.037(2) 0.037(2) -0.009(2) -0.021(2) 0.004(2)
C4 0.094(3) 0.037(3) 0.034(3) 0.004(2) -0.001(2) -0.004(2)
C5 0.065(3) 0.033(2) 0.039(2) 0.0075(19) 0.008(2) -0.0047(19)
C6 0.0298(16) 0.0276(18) 0.032(2) -0.0026(13) -0.0030(13) 0.0005(16)
C7 0.0319(16) 0.0326(18) 0.035(2) 0.0047(15) -0.0018(15) 0.0006(17)
C8 0.0295(16) 0.032(2) 0.035(2) 0.0062(15) 0.0021(14) 0.0032(17)
O1 0.0431(13) 0.0319(14) 0.0424(17) -0.0123(11) -0.0107(12) 0.0061(14)
O2 0.0367(14) 0.065(2) 0.0477(19) -0.0016(14) 0.0138(11) 0.0171(17)
O3 0.0441(13) 0.0552(18) 0.0392(16) -0.0045(14) -0.0098(12) -0.0080(15)
S1 0.0286(4) 0.0399(5) 0.0278(4) 0.0006(4) 0.0012(3) 0.0033(5)
Br1 0.0454(2) 0.0385(2) 0.0421(2) -0.01290(17) 0.00634(17) 0.0009(2)

loop_
_atom_type_symbol
_atom_type_description
_atom_type_scat_dispersion_real
_atom_type_scat_dispersion_imag
_atom_type_scat_source
C C 0.0033 0.0016 'International Tables Vol C Tables 4.2.6.8 and 6.1.1.4'
H H 0.0000 0.0000 'International Tables Vol C Tables 4.2.6.8 and 6.1.1.4'
O O 0.0106 0.0060 'International Tables Vol C Tables 4.2.6.8 and 6.1.1.4'
S S 0.1246 0.1234 'International Tables Vol C Tables 4.2.6.8 and 6.1.1.4'
Br Br -0.2901 2.4595 'International Tables Vol C Tables 4.2.6.8 and 6.1.1.4'

loop_
_geom_angle_atom_site_label_1
_geom_angle_atom_site_label_2
_geom_angle_atom_site_label_3
_geom_angle
_geom_angle_publ_flag
C8 C1 C2 114.6(3) ?
C8 C1 C6 105.7(3) ?
C2 C1 C6 101.8(3) ?
C8 C1 Br1 109.6(2) ?
C2 C1 Br1 113.7(3) ?
C6 C1 Br1 110.8(2) ?
C1 C2 C3 100.1(3) ?
C1 C2 H2A 111.7 ?
C3 C2 H2A 111.7 ?
C1 C2 H2B 111.7 ?
C3 C2 H2B 111.7 ?
H2A C2 H2B 109.5 ?
O1 C3 C4 102.0(3) ?
O1 C3 C2 100.6(3) ?
C4 C3 C2 108.3(4) ?
O1 C3 H3 107(3) ?
C4 C3 H3 123(3) ?
C2 C3 H3 113(3) ?
C5 C4 C3 106.5(4) ?
C5 C4 H4 128(3) ?
C3 C4 H4 125(3) ?
C4 C5 C6 105.5(4) ?
C4 C5 H5 127(4) ?
C6 C5 H5 128(4) ?
O1 C6 C7 112.5(3) ?
O1 C6 C5 102.5(3) ?
C7 C6 C5 121.3(3) ?
O1 C6 C1 97.2(2) ?
C7 C6 C1 110.8(3) ?
C5 C6 C1 109.7(3) ?
C6 C7 S1 106.1(2) ?
C6 C7 H7A 110.5 ?
S1 C7 H7A 110.5 ?
C6 C7 H7B 110.5 ?
S1 C7 H7B 110.5 ?
H7A C7 H7B 108.7 ?
C1 C8 S1 107.3(2) ?
C1 C8 H8A 110.3 ?
S1 C8 H8A 110.3 ?
C1 C8 H8B 110.3 ?
S1 C8 H8B 110.3 ?
H8A C8 H8B 108.5 ?
C6 O1 C3 95.1(3) y
O2 S1 O3 117.62(18) ?
O2 S1 C7 110.6(2) ?
O3 S1 C7 109.59(16) ?
O2 S1 C8 110.00(16) ?
O3 S1 C8 109.77(19) ?
C7 S1 C8 97.41(17) ?

loop_
_geom_bond_atom_site_label_1
_geom_bond_atom_site_label_2
_geom_bond_distance
_geom_bond_publ_flag
C1 C8 1.517(5) ?
C1 C2 1.542(5) ?
C1 C6 1.578(5) ?
C1 Br1 1.961(3) y
C2 C3 1.554(6) ?
C2 H2A 0.9700 ?
C2 H2B 0.9700 ?
C3 O1 1.463(5) y
C3 C4 1.487(7) ?
C3 H3 0.93(4) ?
C4 C5 1.318(7) ?
C4 H4 0.91(6) ?
C5 C6 1.504(5) ?
C5 H5 0.98(5) ?
C6 O1 1.440(4) y
C6 C7 1.492(5) ?
C7 S1 1.785(4) y
C7 H7A 0.9700 ?
C7 H7B 0.9700 ?
C8 S1 1.797(4) y
C8 H8A 0.9700 ?
C8 H8B 0.9700 ?
O2 S1 1.433(3) y
O3 S1 1.437(3) y

loop_
_geom_torsion_atom_site_label_1
_geom_torsion_atom_site_label_2
_geom_torsion_atom_site_label_3
_geom_torsion_atom_site_label_4
_geom_torsion
_geom_torsion_publ_flag
C8 C1 C2 C3 -109.4(4) ?
C6 C1 C2 C3 4.2(4) ?
Br1 C1 C2 C3 123.5(3) ?
C1 C2 C3 O1 33.9(4) y
C1 C2 C3 C4 -72.6(4) y
O1 C3 C4 C5 -32.3(5) ?
C2 C3 C4 C5 73.2(5) y
C3 C4 C5 C6 0.7(5) y
C4 C5 C6 O1 31.8(4) y
C4 C5 C6 C7 158.1(4) ?
C4 C5 C6 C1 -70.6(4) ?
C8 C1 C6 O1 78.6(3) ?
C2 C1 C6 O1 -41.5(3) ?
Br1 C1 C6 O1 -162.7(2) ?
C8 C1 C6 C7 -38.8(3) ?
C2 C1 C6 C7 -158.8(3) ?
Br1 C1 C6 C7 79.9(3) ?
C8 C1 C6 C5 -175.3(3) ?
C2 C1 C6 C5 64.6(4) ?
Br1 C1 C6 C5 -56.7(3) ?
O1 C6 C7 S1 -79.1(3) ?
C5 C6 C7 S1 159.2(3) ?
C1 C6 C7 S1 28.4(3) ?
C2 C1 C8 S1 141.4(3) ?
C6 C1 C8 S1 30.1(3) ?
Br1 C1 C8 S1 -89.4(2) ?
C7 C6 O1 C3 179.2(3) ?
C5 C6 O1 C3 -48.9(3) ?
C1 C6 O1 C3 63.2(3) ?
C4 C3 O1 C6 49.3(4) ?
C2 C3 O1 C6 -62.2(3) ?
C6 C7 S1 O2 105.8(3) ?
C6 C7 S1 O3 -122.9(2) ?
C6 C7 S1 C8 -8.8(3) ?
C1 C8 S1 O2 -128.5(3) ?
C1 C8 S1 O3 100.6(3) ?
C1 C8 S1 C7 -13.4(3) ?
